data_4029713
loop_
_publ_author_name
'Sun, Jing'
'Gao, Hong'
'Wu, Qun'
'Yan, Chao-Guo'

_publ_section_title
;
 Facile synthesis of functionalized tetrahydroquinolines via domino
 Povarov reactions of arylamines, methyl propiolate and aromatic
 aldehydes.
;
_journal_name_full 'Beilstein journal of organic chemistry'
_journal_page_first 1839
_journal_page_last 1843
_journal_paper_doi 10.3762/bjoc.8.211
_journal_volume 8
_journal_year 2012
_chemical_formula_moiety 'C25 H26 N2 O2'
_chemical_formula_sum 'C25 H26 N2 O2'
_chemical_formula_weight 386.48
_chemical_name_systematic
; 
 ? 
;
_space_group_IT_number 33
_symmetry_cell_setting orthorhombic
_symmetry_space_group_name_Hall 'P 2c -2n'
_symmetry_space_group_name_H-M 'P n a 21'
_atom_sites_solution_hydrogens geom
_atom_sites_solution_primary direct
_atom_sites_solution_secondary difmap
_audit_creation_method SHELXL-97
_cell_angle_alpha 90.00
_cell_angle_beta 90.00
_cell_angle_gamma 90.00
_cell_formula_units_Z 4
_cell_length_a 22.587(3)
_cell_length_b 5.7481(8)
_cell_length_c 16.118(2)
_cell_measurement_reflns_used 2967
_cell_measurement_temperature 296(2)
_cell_measurement_theta_max 23.38
_cell_measurement_theta_min 2.53
_cell_volume 2092.6(5)
_computing_cell_refinement 'Bruker SMART'
_computing_data_collection 'Bruker SMART'
_computing_data_reduction 'Bruker SAINT'
_computing_molecular_graphics 'Bruker SHELXTL'
_computing_publication_material 'Bruker SHELXTL'
_computing_structure_refinement 'SHELXL-97 (Sheldrick, 1997)'
_computing_structure_solution 'SHELXS-97 (Sheldrick, 1990)'
_diffrn_ambient_temperature 296(2)
_diffrn_measured_fraction_theta_full 0.999
_diffrn_measured_fraction_theta_max 0.999
_diffrn_measurement_device_type 'CCD area detector'
_diffrn_measurement_method 'phi and omega scans'
_diffrn_radiation_monochromator graphite
_diffrn_radiation_source 'fine-focus sealed tube'
_diffrn_radiation_type MoK\a
_diffrn_radiation_wavelength 0.71073
_diffrn_reflns_av_R_equivalents 0.0451
_diffrn_reflns_av_sigmaI/netI 0.0267
_diffrn_reflns_limit_h_max 27
_diffrn_reflns_limit_h_min -24
_diffrn_reflns_limit_k_max 6
_diffrn_reflns_limit_k_min -6
_diffrn_reflns_limit_l_max 19
_diffrn_reflns_limit_l_min -19
_diffrn_reflns_number 14751
_diffrn_reflns_theta_full 25.50
_diffrn_reflns_theta_max 25.50
_diffrn_reflns_theta_min 1.80
_exptl_absorpt_coefficient_mu 0.078
_exptl_absorpt_correction_T_max 0.9846
_exptl_absorpt_correction_T_min 0.9785
_exptl_absorpt_correction_type multi-scan
_exptl_absorpt_process_details sadabs
_exptl_crystal_density_diffrn 1.227
_exptl_crystal_density_meas 0
_exptl_crystal_density_method 'not measured'
_exptl_crystal_F_000 824
_exptl_crystal_size_max 0.28
_exptl_crystal_size_mid 0.26
_exptl_crystal_size_min 0.20
_refine_diff_density_max 0.137
_refine_diff_density_min -0.150
_refine_diff_density_rms 0.032
_refine_ls_abs_structure_details 'Flack H D (1983), Acta Cryst. A39, 876-881'
_refine_ls_abs_structure_Flack -0.4(17)
_refine_ls_extinction_method none
_refine_ls_goodness_of_fit_ref 1.038
_refine_ls_hydrogen_treatment mixed
_refine_ls_matrix_type full
_refine_ls_number_parameters 271
_refine_ls_number_reflns 2012
_refine_ls_number_restraints 1
_refine_ls_restrained_S_all 1.038
_refine_ls_R_factor_all 0.0450
_refine_ls_R_factor_gt 0.0355
_refine_ls_shift/su_max 0.000
_refine_ls_shift/su_mean 0.000
_refine_ls_structure_factor_coef Fsqd
_refine_ls_weighting_details 'calc w=1/[\s^2^(Fo^2^)+(0.0469P)^2^+0.2056P] where P=(Fo^2^+2Fc^2^)/3'
_refine_ls_weighting_scheme calc
_refine_ls_wR_factor_gt 0.0792
_refine_ls_wR_factor_ref 0.0850
_reflns_number_gt 1735
_reflns_number_total 2014
_reflns_threshold_expression >2sigma(I)
_cod_data_source_file 1860-5397-8-211-S2.cif
_cod_data_source_block 1c
_cod_depositor_comments
;
The following automatic conversions were performed:

'_symmetry_cell_setting' value 'Orthorhombic' changed to
'orthorhombic' according to
/usr/data/users/saulius/automatic-downloads/retrospective/Beilstein/lib/dictionaries/cif_core.dic
dictionary named 'cif_core.dic' version 2.4.2 from 2011-04-26.

Automatic conversion script
Id: cif_fix_values 2281 2013-09-26 08:29:07Z andrius 
;
_cod_original_sg_symbol_Hall 'P 2c -2n '
_cod_original_sg_symbol_H-M 'P n a 21 '
_cod_database_code 4029713

loop_
_symmetry_equiv_pos_as_xyz
'x, y, z'
'-x, -y, z+1/2'
'x+1/2, -y+1/2, z'
'-x+1/2, y+1/2, z+1/2'

loop_
_atom_site_label
_atom_site_type_symbol
_atom_site_fract_x
_atom_site_fract_y
_atom_site_fract_z
_atom_site_U_iso_or_equiv
_atom_site_adp_type
_atom_site_occupancy
_atom_site_symmetry_multiplicity
_atom_site_calc_flag
_atom_site_refinement_flags
C1 C 0.45070(13) 0.8043(6) 0.0123(2) 0.0495(8) Uani 1 1 d .
H1 H 0.4430 0.6583 -0.0101 0.059 Uiso 1 1 calc R
C2 C 0.50867(14) 0.8683(7) 0.0323(2) 0.0613(9) Uani 1 1 d .
H2 H 0.5394 0.7641 0.0227 0.074 Uiso 1 1 calc R
C3 C 0.52088(14) 1.0819(6) 0.0659(2) 0.0606(9) Uani 1 1 d .
H3 H 0.5594 1.1213 0.0804 0.073 Uiso 1 1 calc R
C4 C 0.47571(15) 1.2363(6) 0.0778(2) 0.0617(10) Uani 1 1 d .
H4 H 0.4837 1.3821 0.1002 0.074 Uiso 1 1 calc R
C5 C 0.41801(13) 1.1774(5) 0.0567(2) 0.0506(8) Uani 1 1 d .
H5 H 0.3880 1.2864 0.0635 0.061 Uiso 1 1 calc R
C6 C 0.40456(12) 0.9602(5) 0.02602(17) 0.0377(6) Uani 1 1 d .
C7 C 0.34017(11) 0.8878(5) 0.01448(16) 0.0360(6) Uani 1 1 d .
H7 H 0.3169 1.0228 -0.0033 0.043 Uiso 1 1 calc R
C8 C 0.31420(11) 0.7909(4) 0.09627(15) 0.0291(5) Uani 1 1 d .
H8 H 0.3374 0.6553 0.1137 0.035 Uiso 1 1 calc R
C9 C 0.31665(11) 0.9734(4) 0.16343(16) 0.0325(6) Uani 1 1 d .
C10 C 0.36596(15) 1.1122(6) 0.2820(2) 0.0574(9) Uani 1 1 d .
H10A H 0.3772 1.2550 0.2555 0.086 Uiso 1 1 calc R
H10B H 0.3963 1.0666 0.3205 0.086 Uiso 1 1 calc R
H10C H 0.3294 1.1343 0.3113 0.086 Uiso 1 1 calc R
C11 C 0.24971(11) 0.7178(4) 0.08355(14) 0.0281(5) Uani 1 1 d .
H11 H 0.2266 0.8574 0.0705 0.034 Uiso 1 1 calc R
C12 C 0.24453(10) 0.5507(5) 0.01063(14) 0.0285(5) Uani 1 1 d .
C13 C 0.28680(11) 0.5568(5) -0.05262(15) 0.0347(6) Uani 1 1 d .
C14 C 0.28203(13) 0.4009(5) -0.11874(16) 0.0423(7) Uani 1 1 d .
H14 H 0.3102 0.4036 -0.1608 0.051 Uiso 1 1 calc R
C15 C 0.23645(13) 0.2441(5) -0.12243(17) 0.0424(7) Uani 1 1 d .
H15 H 0.2343 0.1414 -0.1669 0.051 Uiso 1 1 calc R
C16 C 0.19307(12) 0.2353(5) -0.06063(16) 0.0355(6) Uani 1 1 d .
C17 C 0.14251(13) 0.0631(5) -0.0655(2) 0.0471(7) Uani 1 1 d .
H17A H 0.1137 0.0992 -0.0235 0.071 Uiso 1 1 calc R
H17B H 0.1574 -0.0914 -0.0567 0.071 Uiso 1 1 calc R
H17C H 0.1243 0.0723 -0.1192 0.071 Uiso 1 1 calc R
C18 C 0.19840(11) 0.3900(4) 0.00472(15) 0.0319(6) Uani 1 1 d .
H18 H 0.1700 0.3867 0.0465 0.038 Uiso 1 1 calc R
C19 C 0.17030(10) 0.6672(4) 0.19171(14) 0.0276(5) Uani 1 1 d .
C20 C 0.14300(12) 0.5055(5) 0.24398(16) 0.0359(6) Uani 1 1 d .
H20 H 0.1610 0.3625 0.2534 0.043 Uiso 1 1 calc R
C21 C 0.08960(12) 0.5550(5) 0.28180(18) 0.0431(7) Uani 1 1 d .
H21 H 0.0727 0.4442 0.3165 0.052 Uiso 1 1 calc R
C22 C 0.06026(12) 0.7654(5) 0.26973(19) 0.0425(7) Uani 1 1 d .
C23 C 0.00198(14) 0.8194(7) 0.3113(3) 0.0684(10) Uani 1 1 d .
H23A H 0.0009 0.9810 0.3263 0.103 Uiso 1 1 calc R
H23B H -0.0021 0.7257 0.3603 0.103 Uiso 1 1 calc R
H23C H -0.0299 0.7859 0.2738 0.103 Uiso 1 1 calc R
C24 C 0.08752(11) 0.9225(5) 0.21628(18) 0.0398(6) Uani 1 1 d .
H24 H 0.0689 1.0636 0.2057 0.048 Uiso 1 1 calc R
C25 C 0.14123(11) 0.8774(4) 0.17831(16) 0.0330(6) Uani 1 1 d .
H25 H 0.1580 0.9884 0.1436 0.040 Uiso 1 1 calc R
N1 N 0.33567(11) 0.7054(5) -0.04780(15) 0.0454(6) Uani 1 1 d .
H1A H 0.3508(15) 0.735(6) -0.095(2) 0.054 Uiso 1 1 d .
N2 N 0.22688(9) 0.6197(4) 0.16083(12) 0.0285(5) Uani 1 1 d .
H2A H 0.2362(11) 0.483(5) 0.1671(18) 0.034 Uiso 1 1 d .
O1 O 0.28520(9) 1.1433(3) 0.16485(13) 0.0477(5) Uani 1 1 d .
O2 O 0.35848(8) 0.9313(3) 0.21967(12) 0.0419(5) Uani 1 1 d .

loop_
_atom_site_aniso_label
_atom_site_aniso_U_11
_atom_site_aniso_U_22
_atom_site_aniso_U_33
_atom_site_aniso_U_23
_atom_site_aniso_U_13
_atom_site_aniso_U_12
C1 0.0425(17) 0.0468(18) 0.0593(19) 0.0035(15) 0.0023(15) 0.0008(13)
C2 0.0395(17) 0.068(2) 0.077(2) 0.011(2) 0.0008(17) 0.0077(17)
C3 0.0403(19) 0.066(2) 0.076(2) 0.017(2) -0.0092(17) -0.0123(17)
C4 0.053(2) 0.049(2) 0.083(3) 0.0111(19) -0.0132(18) -0.0155(16)
C5 0.0400(16) 0.0369(16) 0.075(2) 0.0042(15) -0.0038(15) -0.0020(13)
C6 0.0358(14) 0.0365(16) 0.0408(15) 0.0077(12) 0.0012(12) -0.0031(12)
C7 0.0360(14) 0.0371(15) 0.0349(14) 0.0019(12) 0.0006(12) -0.0003(12)
C8 0.0320(13) 0.0248(12) 0.0305(13) -0.0005(10) -0.0012(11) 0.0035(11)
C9 0.0353(14) 0.0273(13) 0.0348(14) -0.0031(11) -0.0020(12) 0.0002(11)
C10 0.069(2) 0.054(2) 0.0491(19) -0.0217(16) -0.0136(16) -0.0077(17)
C11 0.0330(13) 0.0269(12) 0.0244(12) -0.0013(11) 0.0003(10) 0.0036(11)
C12 0.0314(13) 0.0325(13) 0.0218(11) -0.0010(10) -0.0020(10) 0.0038(11)
C13 0.0345(14) 0.0432(15) 0.0264(13) -0.0014(12) 0.0021(11) -0.0006(12)
C14 0.0431(16) 0.0595(19) 0.0244(13) -0.0068(13) 0.0036(11) -0.0006(14)
C15 0.0478(17) 0.0515(19) 0.0279(13) -0.0147(13) -0.0017(12) 0.0043(14)
C16 0.0354(14) 0.0404(15) 0.0308(13) -0.0065(12) -0.0068(11) 0.0022(12)
C17 0.0463(17) 0.0489(18) 0.0460(17) -0.0157(14) -0.0054(13) -0.0048(14)
C18 0.0328(13) 0.0369(14) 0.0260(12) -0.0015(11) 0.0001(11) 0.0034(11)
C19 0.0319(13) 0.0284(13) 0.0224(11) -0.0056(10) -0.0031(9) 0.0003(10)
C20 0.0422(15) 0.0309(14) 0.0346(14) 0.0006(11) 0.0010(12) 0.0015(12)
C21 0.0434(16) 0.0484(17) 0.0375(15) 0.0022(14) 0.0075(13) -0.0070(13)
C22 0.0312(13) 0.0516(18) 0.0445(15) -0.0070(15) 0.0028(12) -0.0011(13)
C23 0.0448(18) 0.078(3) 0.082(3) 0.001(2) 0.0240(18) 0.0036(17)
C24 0.0340(15) 0.0419(16) 0.0436(15) -0.0031(13) -0.0029(13) 0.0074(12)
C25 0.0337(13) 0.0307(14) 0.0345(14) -0.0020(11) 0.0015(11) -0.0001(11)
N1 0.0452(14) 0.0610(16) 0.0300(12) -0.0080(12) 0.0116(11) -0.0145(12)
N2 0.0361(11) 0.0239(10) 0.0254(10) -0.0004(9) 0.0041(9) 0.0049(9)
O1 0.0568(13) 0.0325(11) 0.0538(12) -0.0113(10) -0.0084(10) 0.0113(9)
O2 0.0469(11) 0.0407(11) 0.0381(10) -0.0120(8) -0.0111(9) 0.0021(9)

loop_
_atom_type_symbol
_atom_type_description
_atom_type_scat_dispersion_real
_atom_type_scat_dispersion_imag
_atom_type_scat_source
C C 0.0033 0.0016 'International Tables Vol C Tables 4.2.6.8 and 6.1.1.4'
H H 0.0000 0.0000 'International Tables Vol C Tables 4.2.6.8 and 6.1.1.4'
N N 0.0061 0.0033 'International Tables Vol C Tables 4.2.6.8 and 6.1.1.4'
O O 0.0106 0.0060 'International Tables Vol C Tables 4.2.6.8 and 6.1.1.4'

loop_
_geom_angle_atom_site_label_1
_geom_angle_atom_site_label_2
_geom_angle_atom_site_label_3
_geom_angle
C6 C1 C2 119.7(3)
C6 C1 H1 120.2
C2 C1 H1 120.2
C3 C2 C1 121.0(3)
C3 C2 H2 119.5
C1 C2 H2 119.5
C4 C3 C2 119.2(3)
C4 C3 H3 120.4
C2 C3 H3 120.4
C3 C4 C5 120.6(3)
C3 C4 H4 119.7
C5 C4 H4 119.7
C6 C5 C4 121.1(3)
C6 C5 H5 119.5
C4 C5 H5 119.5
C5 C6 C1 118.4(3)
C5 C6 C7 120.1(3)
C1 C6 C7 121.3(3)
N1 C7 C6 110.3(2)
N1 C7 C8 107.6(2)
C6 C7 C8 110.9(2)
N1 C7 H7 109.3
C6 C7 H7 109.3
C8 C7 H7 109.3
C9 C8 C11 108.8(2)
C9 C8 C7 110.3(2)
C11 C8 C7 110.2(2)
C9 C8 H8 109.2
C11 C8 H8 109.2
C7 C8 H8 109.2
O1 C9 O2 123.5(2)
O1 C9 C8 123.7(2)
O2 C9 C8 112.8(2)
O2 C10 H10A 109.5
O2 C10 H10B 109.5
H10A C10 H10B 109.5
O2 C10 H10C 109.5
H10A C10 H10C 109.5
H10B C10 H10C 109.5
N2 C11 C12 112.8(2)
N2 C11 C8 109.1(2)
C12 C11 C8 110.5(2)
N2 C11 H11 108.1
C12 C11 H11 108.1
C8 C11 H11 108.1
C18 C12 C13 118.5(2)
C18 C12 C11 121.8(2)
C13 C12 C11 119.7(2)
C12 C13 C14 119.2(2)
C12 C13 N1 121.0(2)
C14 C13 N1 119.7(2)
C15 C14 C13 120.9(2)
C15 C14 H14 119.6
C13 C14 H14 119.6
C14 C15 C16 121.3(2)
C14 C15 H15 119.4
C16 C15 H15 119.4
C18 C16 C15 117.3(2)
C18 C16 C17 121.7(2)
C15 C16 C17 121.0(2)
C16 C17 H17A 109.5
C16 C17 H17B 109.5
H17A C17 H17B 109.5
C16 C17 H17C 109.5
H17A C17 H17C 109.5
H17B C17 H17C 109.5
C16 C18 C12 122.8(2)
C16 C18 H18 118.6
C12 C18 H18 118.6
C25 C19 C20 117.6(2)
C25 C19 N2 123.0(2)
C20 C19 N2 119.2(2)
C21 C20 C19 120.9(3)
C21 C20 H20 119.5
C19 C20 H20 119.5
C20 C21 C22 122.2(3)
C20 C21 H21 118.9
C22 C21 H21 118.9
C21 C22 C24 116.1(2)
C21 C22 C23 122.1(3)
C24 C22 C23 121.8(3)
C22 C23 H23A 109.5
C22 C23 H23B 109.5
H23A C23 H23B 109.5
C22 C23 H23C 109.5
H23A C23 H23C 109.5
H23B C23 H23C 109.5
C25 C24 C22 122.7(3)
C25 C24 H24 118.6
C22 C24 H24 118.6
C24 C25 C19 120.5(3)
C24 C25 H25 119.7
C19 C25 H25 119.7
C13 N1 C7 122.3(2)
C13 N1 H1A 113(2)
C7 N1 H1A 116(2)
C19 N2 C11 123.4(2)
C19 N2 H2A 112.2(19)
C11 N2 H2A 113(2)
C9 O2 C10 115.0(2)

loop_
_geom_bond_atom_site_label_1
_geom_bond_atom_site_label_2
_geom_bond_distance
C1 C6 1.392(4)
C1 C2 1.398(4)
C1 H1 0.9300
C2 C3 1.370(5)
C2 H2 0.9300
C3 C4 1.366(5)
C3 H3 0.9300
C4 C5 1.389(4)
C4 H4 0.9300
C5 C6 1.377(4)
C5 H5 0.9300
C6 C7 1.524(4)
C7 N1 1.455(3)
C7 C8 1.547(3)
C7 H7 0.9800
C8 C9 1.508(3)
C8 C11 1.530(3)
C8 H8 0.9800
C9 O1 1.208(3)
C9 O2 1.331(3)
C10 O2 1.456(3)
C10 H10A 0.9600
C10 H10B 0.9600
C10 H10C 0.9600
C11 N2 1.461(3)
C11 C12 1.522(3)
C11 H11 0.9800
C12 C18 1.396(4)
C12 C13 1.397(3)
C13 C14 1.397(4)
C13 N1 1.398(3)
C14 C15 1.370(4)
C14 H14 0.9300
C15 C16 1.398(4)
C15 H15 0.9300
C16 C18 1.383(3)
C16 C17 1.513(4)
C17 H17A 0.9600
C17 H17B 0.9600
C17 H17C 0.9600
C18 H18 0.9300
C19 C25 1.392(3)
C19 C20 1.398(4)
C19 N2 1.399(3)
C20 C21 1.381(4)
C20 H20 0.9300
C21 C22 1.392(4)
C21 H21 0.9300
C22 C24 1.392(4)
C22 C23 1.509(4)
C23 H23A 0.9600
C23 H23B 0.9600
C23 H23C 0.9600
C24 C25 1.383(4)
C24 H24 0.9300
C25 H25 0.9300
N1 H1A 0.85(3)
N2 H2A 0.82(3)

loop_
_geom_hbond_atom_site_label_D
_geom_hbond_atom_site_label_H
_geom_hbond_atom_site_label_A
_geom_hbond_distance_DH
_geom_hbond_distance_HA
_geom_hbond_distance_DA
_geom_hbond_angle_DHA
_geom_hbond_site_symmetry_A
N2 H2A O1 0.82(3) 2.24(3) 3.040(3) 163(3) 1_545
